data_7236209
loop_
_publ_author_name
'Wang, Di'
'Sun, Libo'
'Hao, Chuanqing'
'Yan, Yan'
'Liang, Zhiqiang'

_publ_section_title
;
 Lanthanide metal--organic frameworks based on a 1,2,3-triazole-containing
 tricarboxylic acid ligand for luminescence sensing of metal ions and
 nitroaromatic compounds
;
_journal_issue 63
_journal_name_full 'RSC Advances'
_journal_page_first 57828
_journal_paper_doi 10.1039/C6RA06303A
_journal_volume 6
_journal_year 2016
_chemical_formula_sum 'C23 H0 N5 O8 Tb'
_chemical_formula_weight 633.20
_space_group_IT_number 15
_space_group_name_Hall '-C 2yc'
_space_group_name_H-M_alt 'C 1 2/c 1'
_symmetry_cell_setting monoclinic
_symmetry_space_group_name_H-M 'C 1 2/c 1'
_atom_sites_solution_primary direct
_atom_sites_solution_secondary difmap
_audit_block_doi 10.5517/cc1k8vf3
_audit_creation_method SHELXL-97
_audit_update_record
;
2015-11-24 deposited with the CCDC.
2016-06-23 downloaded from the CCDC.
;
_cell_angle_alpha 90.00
_cell_angle_beta 96.4660(10)
_cell_angle_gamma 90.00
_cell_formula_units_Z 8
_cell_length_a 31.6491(17)
_cell_length_b 14.9143(9)
_cell_length_c 13.2656(7)
_cell_measurement_reflns_used 2687
_cell_measurement_temperature 296(2)
_cell_measurement_theta_max 21.87
_cell_measurement_theta_min 2.37
_cell_volume 6221.9(6)
_computing_cell_refinement 'Bruker SMART'
_computing_data_collection 'Bruker SMART'
_computing_data_reduction 'Bruker SAINT'
_computing_molecular_graphics 'Bruker SHELXTL'
_computing_publication_material 'Bruker SHELXTL'
_computing_structure_refinement 'Bruker SHELXTL'
_computing_structure_solution 'Bruker SHELXTL'
_diffrn_ambient_temperature 296(2)
_diffrn_measured_fraction_theta_full 0.998
_diffrn_measured_fraction_theta_max 0.998
_diffrn_measurement_device_type 'CCD area detector'
_diffrn_measurement_method 'phi and omega scans'
_diffrn_radiation_monochromator graphite
_diffrn_radiation_source 'fine-focus sealed tube'
_diffrn_radiation_type MoK\a
_diffrn_radiation_wavelength 0.71073
_diffrn_reflns_av_R_equivalents 0.0624
_diffrn_reflns_av_sigmaI/netI 0.0769
_diffrn_reflns_limit_h_max 42
_diffrn_reflns_limit_h_min -38
_diffrn_reflns_limit_k_max 18
_diffrn_reflns_limit_k_min -19
_diffrn_reflns_limit_l_max 17
_diffrn_reflns_limit_l_min -16
_diffrn_reflns_number 22674
_diffrn_reflns_theta_full 28.30
_diffrn_reflns_theta_max 28.30
_diffrn_reflns_theta_min 1.51
_exptl_absorpt_coefficient_mu 2.317
_exptl_absorpt_correction_T_max 0.6805
_exptl_absorpt_correction_T_min 0.6296
_exptl_absorpt_correction_type multi-scan
_exptl_absorpt_process_details SADABS
_exptl_crystal_density_diffrn 1.352
_exptl_crystal_density_method 'not measured'
_exptl_crystal_description BLOCK
_exptl_crystal_F_000 2416
_exptl_crystal_size_max 0.22
_exptl_crystal_size_mid 0.21
_exptl_crystal_size_min 0.18
_refine_diff_density_max 3.327
_refine_diff_density_min -1.540
_refine_diff_density_rms 0.246
_refine_ls_extinction_method none
_refine_ls_goodness_of_fit_ref 1.066
_refine_ls_matrix_type full
_refine_ls_number_parameters 256
_refine_ls_number_reflns 7738
_refine_ls_number_restraints 214
_refine_ls_restrained_S_all 1.060
_refine_ls_R_factor_all 0.0997
_refine_ls_R_factor_gt 0.0664
_refine_ls_shift/su_max 0.182
_refine_ls_shift/su_mean 0.015
_refine_ls_structure_factor_coef Fsqd
_refine_ls_weighting_details 'calc w=1/[\s^2^(Fo^2^)+(0.1198P)^2^+51.0027P] where P=(Fo^2^+2Fc^2^)/3'
_refine_ls_weighting_scheme calc
_refine_ls_wR_factor_gt 0.1969
_refine_ls_wR_factor_ref 0.2234
_reflns_number_gt 5247
_reflns_number_total 7738
_reflns_threshold_expression >2sigma(I)
_cod_data_source_file c6ra06303a2.cif
_cod_data_source_block y
_cod_depositor_comments
;
The following automatic conversions were performed:

data item '_exptl_absorpt_correction_type' value 'MULTI-SCAN' was
changed to 'multi-scan' in accordance with the
/home/saulius/struct/COD-crude-data/automatic-downloads/DataCite-retrospective/RSC/depositions/lib/dictionaries/cif_core.dic
dictionary named 'cif_core.dic' version 2.4.2 last updated on
2011-04-26.

data item '_symmetry_cell_setting' value 'Monoclinic' was changed to
'monoclinic' in accordance with the
/home/saulius/struct/COD-crude-data/automatic-downloads/DataCite-retrospective/RSC/depositions/lib/dictionaries/cif_core.dic
dictionary named 'cif_core.dic' version 2.4.2 last updated on
2011-04-26.

Automatic conversion script
Id: cif_fix_values 6909 2019-04-08 15:41:33Z antanas 
;
_cod_original_sg_symbol_H-M C2/c
_cod_database_code 7236209

loop_
_symmetry_equiv_pos_as_xyz
'x, y, z'
'-x, y, -z+1/2'
'x+1/2, y+1/2, z'
'-x+1/2, y+1/2, -z+1/2'
'-x, -y, -z'
'x, -y, z-1/2'
'-x+1/2, -y+1/2, -z'
'x+1/2, -y+1/2, z-1/2'

loop_
_atom_site_label
_atom_site_type_symbol
_atom_site_fract_x
_atom_site_fract_y
_atom_site_fract_z
_atom_site_U_iso_or_equiv
_atom_site_adp_type
_atom_site_occupancy
_atom_site_symmetry_multiplicity
_atom_site_calc_flag
_atom_site_refinement_flags
Tb1 Tb 0.189481(6) 0.205447(15) 0.469361(17) 0.02663(6) Uani 1 1 d D
O1 O 0.12167(14) 0.1883(3) 0.5448(4) 0.0627(14) Uani 1 1 d .
O2 O 0.13583(14) 0.3171(3) 0.4858(4) 0.0695(14) Uani 1 1 d .
O3 O -0.20445(11) 0.2761(2) 0.8712(3) 0.0410(10) Uani 1 1 d .
O4 O 0.1539(3) 0.0731(5) 0.3986(7) 0.1608(6) Uani 1 1 d DU
O5 O 0.1578(4) 0.2449(8) 0.3041(6) 0.1823(6) Uani 1 1 d DU
O6 O -0.26518(11) 0.3549(3) 0.8569(3) 0.0416(10) Uani 1 1 d .
O7 O -0.22948(11) 0.6672(2) 0.5602(3) 0.0384(9) Uani 1 1 d .
O8 O -0.28492(11) 0.5854(3) 0.5830(3) 0.0432(11) Uani 1 1 d .
C1 C -0.14989(4) 0.45872(9) 0.68881(9) 0.0355(12) Uani 1 1 d GU
C2 C -0.17525(4) 0.52474(9) 0.63894(11) 0.0344(12) Uani 1 1 d GU
C3 C -0.21824(4) 0.52940(10) 0.65123(12) 0.0319(12) Uani 1 1 d GU
C4 C -0.23586(4) 0.46803(11) 0.71339(12) 0.0356(13) Uani 1 1 d GU
C5 C -0.21049(4) 0.40201(11) 0.76326(11) 0.0345(12) Uani 1 1 d GU
C6 C -0.16751(4) 0.39735(10) 0.75097(10) 0.0404(14) Uani 1 1 d GU
C7 C -0.00261(4) 0.38153(12) 0.61882(13) 0.0459(15) Uani 1 1 d GU
C8 C 0.00246(4) 0.28895(12) 0.62054(15) 0.0551(19) Uani 1 1 d GU
C9 C 0.03979(5) 0.25103(14) 0.59405(17) 0.0555(19) Uani 1 1 d GU
C10 C 0.07204(4) 0.30570(15) 0.56584(17) 0.0432(15) Uani 1 1 d GU
C11 C 0.06695(4) 0.39828(15) 0.56413(16) 0.0507(17) Uani 1 1 d GU
C12 C 0.02964(4) 0.43619(13) 0.59061(14) 0.0522(18) Uani 1 1 d GU
N1 N -0.10534(4) 0.45642(9) 0.67705(9) 0.0416(12) Uani 1 1 d GU
N2 N -0.08259(4) 0.53331(9) 0.68134(11) 0.0599(16) Uani 1 1 d GU
N3 N -0.04451(4) 0.51186(10) 0.66253(12) 0.0615(17) Uani 1 1 d GU
C13 C -0.04206(4) 0.42264(10) 0.64489(11) 0.0459(16) Uani 1 1 d GU
C14 C -0.08156(4) 0.38390(9) 0.65767(10) 0.0446(15) Uani 1 1 d GU
C15 C -0.24561(4) 0.60020(12) 0.59490(14) 0.0335(12) Uani 1 1 d GU
C16 C -0.22801(4) 0.33958(13) 0.83716(14) 0.0351(12) Uani 1 1 d GU
C17 C 0.11212(5) 0.26660(17) 0.5309(2) 0.0469(16) Uani 1 1 d GU
N4 N 0.15329(9) -0.0601(2) 0.3128(3) 0.1672(4) Uani 1 1 d GDU
C18 C 0.17127(8) -0.0016(2) 0.3792(3) 0.1645(5) Uani 1 1 d GDU
C19 C 0.16569(10) -0.1603(2) 0.3373(4) 0.1684(6) Uani 1 1 d GDU
C20 C 0.12346(9) -0.0281(3) 0.2197(3) 0.1684(6) Uani 1 1 d GDU
N5 N 0.13633(8) 0.3366(3) 0.1346(2) 0.1870(4) Uani 1 1 d GDU
C21 C 0.14504(7) 0.2780(3) 0.2183(2) 0.1850(5) Uani 1 1 d GDU
C22 C 0.17065(8) 0.3735(3) 0.1025(2) 0.1879(6) Uani 1 1 d GDU
C23 C 0.09380(8) 0.3392(3) 0.10573(19) 0.1878(6) Uani 1 1 d GDU

loop_
_atom_site_aniso_label
_atom_site_aniso_U_11
_atom_site_aniso_U_22
_atom_site_aniso_U_33
_atom_site_aniso_U_23
_atom_site_aniso_U_13
_atom_site_aniso_U_12
Tb1 0.01892(9) 0.02859(11) 0.03335(11) -0.00240(9) 0.00723(8) 0.00273(9)
O1 0.040(2) 0.052(3) 0.100(3) -0.010(2) 0.028(2) 0.0084(19)
O2 0.047(2) 0.079(3) 0.090(3) 0.040(2) 0.039(2) 0.030(2)
O3 0.0306(17) 0.042(2) 0.054(2) 0.0178(16) 0.0201(15) 0.0044(15)
O4 0.1793(12) 0.1304(8) 0.1715(12) -0.0434(9) 0.0142(12) -0.0165(10)
O5 0.1724(12) 0.2112(11) 0.1540(9) -0.0091(9) -0.0219(11) 0.0252(12)
O6 0.0268(15) 0.048(2) 0.053(2) 0.0192(17) 0.0190(15) 0.0065(15)
O7 0.0364(17) 0.0263(17) 0.055(2) 0.0097(16) 0.0181(16) 0.0043(15)
O8 0.0291(17) 0.039(2) 0.063(2) 0.0129(17) 0.0097(17) 0.0068(15)
C1 0.0196(19) 0.042(3) 0.048(3) 0.015(2) 0.0170(19) 0.0089(19)
C2 0.0176(18) 0.041(3) 0.047(3) 0.010(2) 0.0158(18) 0.0066(19)
C3 0.0205(19) 0.034(2) 0.043(3) 0.006(2) 0.0118(19) 0.0066(18)
C4 0.030(2) 0.040(3) 0.039(2) 0.012(2) 0.012(2) 0.005(2)
C5 0.026(2) 0.035(3) 0.046(3) 0.013(2) 0.0176(19) 0.0054(19)
C6 0.032(2) 0.038(3) 0.055(3) 0.013(2) 0.018(2) 0.004(2)
C7 0.030(2) 0.070(4) 0.040(3) 0.010(3) 0.016(2) 0.016(3)
C8 0.038(3) 0.066(4) 0.065(4) -0.011(3) 0.021(3) 0.000(3)
C9 0.036(3) 0.060(4) 0.073(4) 0.004(3) 0.014(3) -0.001(3)
C10 0.029(2) 0.058(4) 0.044(3) -0.001(3) 0.012(2) 0.003(2)
C11 0.033(3) 0.066(4) 0.055(3) 0.007(3) 0.015(2) 0.013(3)
C12 0.025(2) 0.082(4) 0.052(3) 0.008(3) 0.015(2) 0.009(3)
N1 0.0252(18) 0.054(3) 0.049(2) 0.016(2) 0.0175(18) 0.0121(19)
N2 0.032(2) 0.054(3) 0.097(4) 0.017(3) 0.024(2) 0.001(2)
N3 0.033(2) 0.051(3) 0.106(4) 0.013(3) 0.029(2) 0.003(2)
C13 0.021(2) 0.069(4) 0.050(3) 0.013(3) 0.015(2) 0.010(2)
C14 0.034(2) 0.064(3) 0.039(3) 0.004(3) 0.015(2) 0.023(2)
C15 0.026(2) 0.033(2) 0.044(3) 0.004(2) 0.0131(19) 0.0096(19)
C16 0.029(2) 0.036(3) 0.043(3) 0.016(2) 0.012(2) 0.001(2)
C17 0.028(2) 0.061(4) 0.054(3) 0.002(3) 0.018(2) 0.006(2)
N4 0.1877(7) 0.1336(6) 0.1777(7) -0.0449(6) 0.0102(6) -0.0133(7)
C18 0.1840(9) 0.1327(7) 0.1751(8) -0.0437(7) 0.0127(8) -0.0146(8)
C19 0.1894(12) 0.1339(7) 0.1793(12) -0.0449(9) 0.0099(11) -0.0123(10)
C20 0.1884(12) 0.1356(11) 0.1785(10) -0.0441(10) 0.0093(9) -0.0129(11)
N5 0.1756(6) 0.2171(7) 0.1588(6) -0.0051(6) -0.0226(6) 0.0241(7)
C21 0.1747(9) 0.2142(9) 0.1569(7) -0.0071(7) -0.0223(7) 0.0249(8)
C22 0.1763(8) 0.2179(12) 0.1602(11) -0.0049(10) -0.0220(10) 0.0232(10)
C23 0.1757(7) 0.2183(12) 0.1599(12) -0.0047(11) -0.0230(10) 0.0246(11)

loop_
_atom_type_symbol
_atom_type_description
_atom_type_scat_dispersion_real
_atom_type_scat_dispersion_imag
_atom_type_scat_source
C C 0.0033 0.0016 'International Tables Vol C Tables 4.2.6.8 and 6.1.1.4'
H H 0.0000 0.0000 'International Tables Vol C Tables 4.2.6.8 and 6.1.1.4'
N N 0.0061 0.0033 'International Tables Vol C Tables 4.2.6.8 and 6.1.1.4'
O O 0.0106 0.0060 'International Tables Vol C Tables 4.2.6.8 and 6.1.1.4'
Tb Tb -0.1723 4.1537 'International Tables Vol C Tables 4.2.6.8 and 6.1.1.4'

loop_
_citation_id
_citation_doi
_citation_year
1 10.1039/C6RA06303A 2016

loop_
_geom_angle_atom_site_label_1
_geom_angle_atom_site_label_2
_geom_angle_atom_site_label_3
_geom_angle
_geom_angle_site_symmetry_1
_geom_angle_site_symmetry_3
O7 Tb1 O6 79.92(13) 5_566 8
O7 Tb1 O3 74.34(13) 5_566 2_556
O6 Tb1 O3 131.35(12) 8 2_556
O7 Tb1 O5 79.9(3) 5_566 .
O6 Tb1 O5 74.7(3) 8 .
O3 Tb1 O5 137.4(3) 2_556 .
O7 Tb1 O2 81.59(14) 5_566 .
O6 Tb1 O2 143.75(15) 8 .
O3 Tb1 O2 71.48(15) 2_556 .
O5 Tb1 O2 71.6(3) . .
O7 Tb1 O4 146.9(2) 5_566 .
O6 Tb1 O4 74.5(2) 8 .
O3 Tb1 O4 138.7(2) 2_556 .
O5 Tb1 O4 73.4(4) . .
O2 Tb1 O4 107.4(2) . .
O7 Tb1 O8 123.73(12) 5_566 3_545
O6 Tb1 O8 85.81(13) 8 3_545
O3 Tb1 O8 75.71(13) 2_556 3_545
O5 Tb1 O8 146.4(3) . 3_545
O2 Tb1 O8 130.22(15) . 3_545
O4 Tb1 O8 75.3(2) . 3_545
O7 Tb1 O1 131.28(14) 5_566 .
O6 Tb1 O1 146.13(14) 8 .
O3 Tb1 O1 77.30(14) 2_556 .
O5 Tb1 O1 95.9(3) . .
O2 Tb1 O1 51.92(15) . .
O4 Tb1 O1 71.7(3) . .
O8 Tb1 O1 85.23(14) 3_545 .
O7 Tb1 O7 75.39(13) 5_566 3_545
O6 Tb1 O7 66.25(12) 8 3_545
O3 Tb1 O7 67.64(12) 2_556 3_545
O5 Tb1 O7 136.5(3) . 3_545
O2 Tb1 O7 137.06(14) . 3_545
O4 Tb1 O7 111.7(2) . 3_545
O8 Tb1 O7 49.29(11) 3_545 3_545
O1 Tb1 O7 127.19(14) . 3_545
O7 Tb1 C17 106.85(10) 5_566 .
O6 Tb1 C17 156.32(10) 8 .
O3 Tb1 C17 71.91(10) 2_556 .
O5 Tb1 C17 84.1(3) . .
O2 Tb1 C17 26.46(13) . .
O4 Tb1 C17 89.7(2) . .
O8 Tb1 C17 107.44(11) 3_545 .
O1 Tb1 C17 25.49(12) . .
O7 Tb1 C17 137.17(10) 3_545 .
O7 Tb1 C15 99.85(11) 5_566 3_545
O6 Tb1 C15 73.72(11) 8 3_545
O3 Tb1 C15 71.03(11) 2_556 3_545
O5 Tb1 C15 147.9(3) . 3_545
O2 Tb1 C15 140.49(14) . 3_545
O4 Tb1 C15 92.8(2) . 3_545
O8 Tb1 C15 24.65(11) 3_545 3_545
O1 Tb1 C15 107.26(13) . 3_545
O7 Tb1 C15 24.70(10) 3_545 3_545
C17 Tb1 C15 125.56(11) . 3_545
C17 O1 Tb1 93.0(3) . .
C17 O2 Tb1 95.3(3) . .
C16 O3 Tb1 135.1(3) . 2_556
C18 O4 Tb1 126.7(6) . .
C21 O5 Tb1 169.9(9) . .
C16 O6 Tb1 135.5(2) . 8_456
C15 O7 Tb1 166.8(3) . 5_566
C15 O7 Tb1 85.84(18) . 3_455
Tb1 O7 Tb1 104.61(13) 5_566 3_455
C15 O8 Tb1 101.8(2) . 3_455
C2 C1 C6 120.0 . .
C2 C1 N1 119.1 . .
C6 C1 N1 120.9 . .
C1 C2 C3 120.0 . .
C4 C3 C2 120.0 . .
C4 C3 C15 120.5 . .
C2 C3 C15 119.4 . .
C3 C4 C5 120.0 . .
C6 C5 C4 120.0 . .
C6 C5 C16 118.9 . .
C4 C5 C16 120.9 . .
C5 C6 C1 120.0 . .
C8 C7 C12 120.0 . .
C8 C7 C13 120.7 . .
C12 C7 C13 119.2 . .
C9 C8 C7 120.0 . .
C8 C9 C10 120.0 . .
C11 C10 C9 120.0 . .
C11 C10 C17 118.5 . .
C9 C10 C17 121.5 . .
C12 C11 C10 120.0 . .
C11 C12 C7 120.0 . .
N2 N1 C14 112.3 . .
N2 N1 C1 120.0 . .
C14 N1 C1 127.7 . .
N3 N2 N1 106.5 . .
N2 N3 C13 110.3 . .
N3 C13 C14 108.3 . .
N3 C13 C7 121.2 . .
C14 C13 C7 130.5 . .
N1 C14 C13 102.4 . .
O7 C15 O8 122.7(3) . .
O7 C15 C3 120.84(17) . .
O8 C15 C3 116.37(19) . .
O7 C15 Tb1 69.46(17) . 3_455
O8 C15 Tb1 53.50(18) . 3_455
C3 C15 Tb1 167.69(6) . 3_455
O3 C16 O6 126.5(3) . .
O3 C16 C5 116.95(18) . .
O6 C16 C5 116.52(19) . .
O1 C17 O2 119.7(3) . .
O1 C17 C10 121.7(2) . .
O2 C17 C10 118.6(2) . .
O1 C17 Tb1 61.5(2) . .
O2 C17 Tb1 58.2(2) . .
C10 C17 Tb1 175.99(7) . .
C18 N4 C20 120.5 . .
C18 N4 C19 114.3 . .
C20 N4 C19 125.2 . .
O4 C18 N4 123.0(4) . .
C22 N5 C23 135.9 . .
C22 N5 C21 114.4 . .
C23 N5 C21 109.8 . .
O5 C21 N5 164.1(6) . .

loop_
_geom_bond_atom_site_label_1
_geom_bond_atom_site_label_2
_geom_bond_distance
_geom_bond_site_symmetry_2
Tb1 O7 2.340(4) 5_566
Tb1 O6 2.362(4) 8
Tb1 O3 2.363(4) 2_556
Tb1 O5 2.379(8) .
Tb1 O2 2.406(5) .
Tb1 O4 2.410(7) .
Tb1 O8 2.421(4) 3_545
Tb1 O1 2.481(5) .
Tb1 O7 2.767(4) 3_545
Tb1 C17 2.8185(12) .
Tb1 C15 2.947(3) 3_545
O1 C17 1.214(5) .
O2 C17 1.261(5) .
O3 C16 1.257(4) .
O3 Tb1 2.363(4) 2_556
O4 C18 1.281(7) .
O5 C21 1.265(9) .
O6 C16 1.254(4) .
O6 Tb1 2.362(4) 8_456
O7 C15 1.235(4) .
O7 Tb1 2.340(4) 5_566
O7 Tb1 2.767(4) 3_455
O8 C15 1.256(4) .
O8 Tb1 2.421(4) 3_455
C1 C2 1.3900 .
C1 C6 1.3901 .
C1 N1 1.4361 .
C2 C3 1.3900 .
C3 C4 1.3900 .
C3 C15 1.5094 .
C4 C5 1.3900 .
C5 C6 1.3900 .
C5 C16 1.5027 .
C7 C8 1.3900 .
C7 C12 1.3900 .
C7 C13 1.4669 .
C8 C9 1.3900 .
C9 C10 1.3901 .
C10 C11 1.3899 .
C10 C17 1.5154 .
C11 C12 1.3897 .
N1 N2 1.3520 .
N1 C14 1.3586 .
N2 N3 1.2979 .
N3 C13 1.3548 .
C13 C14 1.4047 .
C15 Tb1 2.9473(13) 3_455
N4 C18 1.3222 .
N4 C20 1.5426 .
N4 C19 1.5699 .
N5 C22 1.3297 .
N5 C23 1.3578 .
N5 C21 1.4152 .
